data_1535486
loop_
_publ_author_name
'Brazel, B.'
'Hoppe, R.'

_publ_section_title
;
 Zur Kenntnis von K4 Pb O4 und Rb4 Pb O4
;
_journal_name_full 'Zeitschrift fuer Anorganische und Allgemeine Chemie'
_journal_page_first 99
_journal_page_last 104
_journal_volume 505
_journal_year 1983
_chemical_formula_sum 'K4 O4 Pb'
_chemical_name_systematic 'K4 Pb O4'
_space_group_IT_number 2
_symmetry_space_group_name_Hall '-P 1'
_symmetry_space_group_name_H-M 'P -1'
_cell_angle_alpha 79.74
_cell_angle_beta 108.45
_cell_angle_gamma 112.49
_cell_formula_units_Z 2
_cell_length_a 6.5862
_cell_length_b 6.5841
_cell_length_c 9.8664
_cell_volume 374.195
_citation_journal_id_ASTM ZAACAB
_cod_data_source_file Brazel_ZAACAB_1983_309.cif
_cod_data_source_block K4O4Pb1
_cod_original_cell_volume 374.1949
_cod_original_formula_sum 'K4 O4 Pb1'
_cod_database_code 1535486

loop_
_symmetry_equiv_pos_as_xyz
x,y,z
-x,-y,-z

loop_
_atom_site_label
_atom_site_type_symbol
_atom_site_fract_x
_atom_site_fract_y
_atom_site_fract_z
_atom_site_occupancy
_atom_site_U_iso_or_equiv
K1 K+1 0.5147 0.2271 0.0623 1 0.0
O2 O-2 0.3589 0.0283 0.3075 1 0.0
K3 K+1 0.7618 0.2531 0.476 1 0.0
O1 O-2 0.2967 0.4748 0.118 1 0.0
O4 O-2 0.1598 0.3734 0.4216 1 0.0
O3 O-2 0.8301 0.0263 0.1431 1 0.0
K2 K+1 0.9586 0.2748 0.8852 1 0.0
K4 K+1 0.4134 0.2472 0.672 1 0.0
Pb1 Pb+4 0.153 0.2196 0.2541 1 0.0
